data_4021450
loop_
_publ_author_name
'Zhi Fan'
'Chun-Hua Diao'
'Hai-Bin Song'
'Zuo-Liang Jing'
'Ming Yu'
'Xin Chen'
'Min-Jie Guo'

_publ_section_title
;
 Encapsulation of Quinine by \b-Cyclodextrin: Excellent Model
 for Mimicking Enzyme-Substrate Interactions
;
_journal_name_full 'Journal of Organic Chemistry'
_journal_page_first 1244
_journal_page_last 1246
_journal_paper_doi 10.1021/jo052183j
_journal_volume 71
_journal_year 2006
_chemical_formula_sum 'C62 H127 N2 O53.5'
_chemical_formula_weight 1756.66
_chemical_name_systematic
; 
 ? 
;
_space_group_IT_number 4
_symmetry_cell_setting monoclinic
_symmetry_space_group_name_Hall 'P 2yb'
_symmetry_space_group_name_H-M 'P 1 21 1'
_atom_sites_solution_hydrogens geom
_atom_sites_solution_primary direct
_atom_sites_solution_secondary difmap
_audit_creation_method SHELXL-97
_cell_angle_alpha 90.00
_cell_angle_beta 93.145(6)
_cell_angle_gamma 90.00
_cell_formula_units_Z 2
_cell_length_a 10.601(4)
_cell_length_b 26.402(9)
_cell_length_c 15.586(6)
_cell_measurement_reflns_used 1020
_cell_measurement_temperature 293(2)
_cell_measurement_theta_max 22.64
_cell_measurement_theta_min 2.39
_cell_volume 4356(3)
_computing_cell_refinement 'Bruker SMART'
_computing_data_collection 'Bruker SMART'
_computing_data_reduction 'Bruker SAINT'
_computing_molecular_graphics 'Bruker SHELXTL'
_computing_publication_material 'Bruker SHELXTL'
_computing_structure_refinement 'SHELXL-97 (Sheldrick, 1997)'
_computing_structure_solution 'SHELXS-97 (Sheldrick, 1990)'
_diffrn_ambient_temperature 293(2)
_diffrn_measured_fraction_theta_full 0.999
_diffrn_measured_fraction_theta_max 0.999
_diffrn_measurement_device_type 'CCD area detector'
_diffrn_measurement_method 'phi and omega scans'
_diffrn_radiation_monochromator graphite
_diffrn_radiation_source 'fine-focus sealed tube'
_diffrn_radiation_type MoK\a
_diffrn_radiation_wavelength 0.71073
_diffrn_reflns_av_R_equivalents 0.0302
_diffrn_reflns_av_sigmaI/netI 0.0609
_diffrn_reflns_limit_h_max 12
_diffrn_reflns_limit_h_min -9
_diffrn_reflns_limit_k_max 30
_diffrn_reflns_limit_k_min -31
_diffrn_reflns_limit_l_max 18
_diffrn_reflns_limit_l_min -18
_diffrn_reflns_number 22768
_diffrn_reflns_theta_full 25.00
_diffrn_reflns_theta_max 25.00
_diffrn_reflns_theta_min 1.52
_exptl_absorpt_coefficient_mu 0.118
_exptl_absorpt_correction_T_max 1.000000
_exptl_absorpt_correction_T_min 0.798778
_exptl_absorpt_correction_type multi-scan
_exptl_absorpt_process_details SADABS
_exptl_crystal_density_diffrn 1.339
_exptl_crystal_density_meas ?
_exptl_crystal_density_method 'not measured'
_exptl_crystal_F_000 1882
_exptl_crystal_size_max 0.38
_exptl_crystal_size_mid 0.22
_exptl_crystal_size_min 0.20
_refine_diff_density_max 0.451
_refine_diff_density_min -0.327
_refine_diff_density_rms 0.093
_refine_ls_abs_structure_details 'Flack H D (1983), Acta Cryst. A39, 876-881'
_refine_ls_abs_structure_Flack -1.6(12)
_refine_ls_extinction_method none
_refine_ls_goodness_of_fit_ref 1.116
_refine_ls_hydrogen_treatment mixed
_refine_ls_matrix_type full
_refine_ls_number_parameters 1203
_refine_ls_number_reflns 13921
_refine_ls_number_restraints 129
_refine_ls_restrained_S_all 1.120
_refine_ls_R_factor_all 0.1160
_refine_ls_R_factor_gt 0.0715
_refine_ls_shift/su_max 0.004
_refine_ls_shift/su_mean 0.000
_refine_ls_structure_factor_coef Fsqd
_refine_ls_weighting_details 'calc w=1/[\s^2^(Fo^2^)+(0.1134P)^2^+0.2501P] where P=(Fo^2^+2Fc^2^)/3'
_refine_ls_weighting_scheme calc
_refine_ls_wR_factor_gt 0.1745
_refine_ls_wR_factor_ref 0.2075
_reflns_number_gt 9249
_reflns_number_total 13921
_reflns_threshold_expression >2sigma(I)
_cod_data_source_file jo052183jsi20051024_060247.cif
_cod_depositor_comments
;
The following automatic conversions were performed:
'_symmetry_cell_setting' value 'Monoclinic' changed to 'monoclinic'
according to '/home/saulius/struct/CIF-dictionaries/cif_core.dic'
dictionary named 'cif_core.dic' version 2.4.1 from
2010-06-29.

'_exptl_absorpt_correction_type' value 'MULTI-SCAN' changed
to 'multi-scan' according to
'/home/saulius/struct/CIF-dictionaries/cif_core.dic' dictionary named
'cif_core.dic' version 2.4.1 from 2010-06-29.

Automatic conversion script
Id: cif_fix_enum 1527 2010-12-29 10:47:43Z saulius 

The following automatic conversions were performed:

'_exptl_crystal_density_meas' value 'NONE' was changed to '?' - the
value is perceived as not measured.

Automatic conversion script
Id: cif_fix_values 3008 2015-01-20 13:52:24Z robertas 
;
_cod_original_sg_symbol_H-M 'P 21'
_cod_original_formula_sum 'C62 H127 N2 O53.50'
_cod_database_code 4021450

loop_
_symmetry_equiv_pos_as_xyz
'x, y, z'
'-x, y+1/2, -z'

loop_
_atom_site_label
_atom_site_type_symbol
_atom_site_fract_x
_atom_site_fract_y
_atom_site_fract_z
_atom_site_U_iso_or_equiv
_atom_site_adp_type
_atom_site_occupancy
_atom_site_symmetry_multiplicity
_atom_site_calc_flag
_atom_site_refinement_flags
_atom_site_disorder_assembly
_atom_site_disorder_group
O1 O 0.6776(3) 0.33280(13) 0.3076(2) 0.0461(9) Uani 1 1 d . . .
O2 O 0.9374(4) 0.3284(2) 0.3196(3) 0.0752(14) Uani 1 1 d . . .
H2 H 0.8894 0.3249 0.2770 0.113 Uiso 1 1 calc R . .
O3 O 0.9673(4) 0.3051(2) 0.5007(3) 0.0667(13) Uani 1 1 d . . .
H3 H 1.0172 0.2979 0.4642 0.100 Uiso 1 1 calc R . .
O4 O 0.6783(4) 0.39810(14) 0.4087(3) 0.0518(10) Uani 1 1 d . . .
O5 O 0.6374(5) 0.43527(18) 0.5767(4) 0.0766(14) Uani 1 1 d . . .
H5 H 0.5974 0.4619 0.5744 0.115 Uiso 1 1 calc R . .
O6 O 0.7393(3) 0.31112(14) 0.5895(2) 0.0437(9) Uani 1 1 d . . .
O7 O 0.9493(4) 0.27518(19) 0.6735(3) 0.0650(12) Uani 1 1 d . . .
H7 H 1.0136 0.2747 0.7053 0.098 Uiso 1 1 calc R . .
O8 O 0.8413(4) 0.20766(17) 0.7963(3) 0.0577(11) Uani 1 1 d . . .
H8 H 0.8510 0.1799 0.7740 0.087 Uiso 1 1 calc R . .
O9 O 0.6537(4) 0.33667(15) 0.7171(3) 0.0539(10) Uani 1 1 d . . .
O10 O 0.4688(5) 0.3245(2) 0.8472(3) 0.0749(14) Uani 1 1 d . . .
H10 H 0.5272 0.3448 0.8539 0.112 Uiso 1 1 calc R . .
O11 O 0.5667(3) 0.20639(15) 0.7741(2) 0.0468(9) Uani 1 1 d . . .
O12 O 0.6477(4) 0.1203(2) 0.8755(3) 0.0704(13) Uani 1 1 d . . .
H12 H 0.6710 0.1062 0.8323 0.106 Uiso 1 1 calc R . .
O13 O 0.4607(4) 0.05500(17) 0.7966(3) 0.0638(12) Uani 1 1 d . . .
H13 H 0.4174 0.0411 0.7583 0.096 Uiso 1 1 calc R . .
O14 O 0.3778(3) 0.20535(16) 0.8464(2) 0.0497(10) Uani 1 1 d . . .
O15 O 0.1517(4) 0.25223(18) 0.7727(4) 0.0791(15) Uani 1 1 d . . .
H15 H 0.1528 0.2684 0.8176 0.119 Uiso 1 1 calc R . .
O16 O 0.2608(3) 0.10407(15) 0.7024(2) 0.0461(9) Uani 1 1 d . . .
O17 O 0.2726(5) -0.00007(17) 0.6975(4) 0.0868(17) Uani 1 1 d . . .
H17 H 0.3234 0.0206 0.7180 0.130 Uiso 1 1 calc R . .
O18 O 0.1564(5) -0.01721(16) 0.5281(3) 0.0716(13) Uani 1 1 d . . .
H18 H 0.1361 -0.0137 0.4769 0.107 Uiso 1 1 calc R . .
O19 O 0.0424(3) 0.10230(16) 0.6732(3) 0.0529(10) Uani 1 1 d . . .
O20 O -0.1807(4) 0.11484(19) 0.5774(3) 0.0636(12) Uani 1 1 d . . .
H20 H -0.2404 0.1236 0.5452 0.095 Uiso 1 1 calc R . .
O21 O 0.0651(3) 0.07117(15) 0.4455(3) 0.0508(10) Uani 1 1 d . . .
O22 O 0.0507(5) -0.02036(16) 0.3523(3) 0.0706(13) Uani 1 1 d . . .
H22 H 0.0946 -0.0153 0.3964 0.106 Uiso 1 1 calc R . .
O23 O 0.1370(5) 0.02253(18) 0.1960(3) 0.0732(13) Uani 1 1 d . . .
H23 H 0.1852 0.0383 0.1664 0.110 Uiso 1 1 calc R . .
O24 O -0.0839(3) 0.10764(17) 0.3495(3) 0.0590(11) Uani 1 1 d . . .
O25 O -0.1532(6) 0.1763(3) 0.2175(4) 0.104(2) Uani 1 1 d . . .
H25 H -0.1721 0.2030 0.1930 0.155 Uiso 1 1 calc R . .
O26 O 0.1599(3) 0.12893(16) 0.1961(2) 0.0497(10) Uani 1 1 d . . .
O27 O 0.3038(6) 0.07789(18) 0.0820(4) 0.0792(14) Uani 1 1 d . . .
H27 H 0.3470 0.0684 0.0429 0.119 Uiso 1 1 calc R . .
O28 O 0.4907(4) 0.15624(18) 0.0655(3) 0.0654(12) Uani 1 1 d . . .
H28 H 0.5332 0.1354 0.0933 0.098 Uiso 1 1 calc R . .
O29 O 0.1140(4) 0.19223(18) 0.0949(3) 0.0619(11) Uani 1 1 d . . .
O30 O 0.1185(6) 0.2879(3) 0.0279(5) 0.110(2) Uani 1 1 d . . .
H30 H 0.0641 0.2676 0.0110 0.165 Uiso 1 1 calc R . .
O31 O 0.4283(4) 0.24962(15) 0.1314(2) 0.0500(10) Uani 1 1 d . . .
O32 O 0.6478(5) 0.2421(2) 0.0425(3) 0.0778(15) Uani 1 1 d . . .
H32 H 0.5891 0.2220 0.0447 0.117 Uiso 1 1 calc R . .
O33 O 0.8112(4) 0.2906(2) 0.1720(3) 0.0711(13) Uani 1 1 d . . .
H33 H 0.8319 0.2809 0.1248 0.107 Uiso 1 1 calc R . .
O34 O 0.4403(4) 0.33738(17) 0.1291(3) 0.0673(13) Uani 1 1 d . . .
O35 O 0.3039(7) 0.3825(4) 0.2719(7) 0.102(4) Uani 0.627(16) 1 d PD A 1
H35 H 0.2612 0.4004 0.2386 0.153 Uiso 0.627(16) 1 d PR A 1
O35' O 0.4983(18) 0.4300(6) 0.2099(15) 0.149(11) Uani 0.373(16) 1 d PD A 2
H35' H 0.5430 0.4183 0.1734 0.223 Uiso 0.373(16) 1 d PR A 2
C1 C 0.7477(5) 0.3732(2) 0.3447(4) 0.0503(14) Uani 1 1 d . . .
H1 H 0.7659 0.3976 0.2997 0.060 Uiso 1 1 calc R . .
C2 C 0.8728(5) 0.3526(3) 0.3850(4) 0.0560(16) Uani 1 1 d . . .
H2A H 0.9239 0.3814 0.4062 0.067 Uiso 1 1 calc R . .
C3 C 0.8497(5) 0.3186(2) 0.4599(4) 0.0490(14) Uani 1 1 d . . .
H3A H 0.8056 0.2880 0.4392 0.059 Uiso 1 1 calc R . .
C4 C 0.7687(5) 0.34637(19) 0.5228(4) 0.0418(13) Uani 1 1 d . . .
H4 H 0.8164 0.3750 0.5482 0.050 Uiso 1 1 calc R . .
C5 C 0.6468(5) 0.3655(2) 0.4784(4) 0.0429(13) Uani 1 1 d . . .
H5A H 0.5981 0.3366 0.4552 0.051 Uiso 1 1 calc R . .
C6 C 0.5648(6) 0.3963(2) 0.5350(5) 0.0594(17) Uani 1 1 d . . .
H6A H 0.4955 0.4112 0.5004 0.071 Uiso 1 1 calc R . .
H6B H 0.5294 0.3745 0.5776 0.071 Uiso 1 1 calc R . .
C7 C 0.7667(5) 0.3267(2) 0.6759(4) 0.0497(15) Uani 1 1 d . . .
H7A H 0.8168 0.3579 0.6755 0.060 Uiso 1 1 calc R . .
C8 C 0.8438(5) 0.2863(2) 0.7223(4) 0.0505(15) Uani 1 1 d . . .
H8A H 0.8750 0.3000 0.7779 0.061 Uiso 1 1 calc R . .
C9 C 0.7677(5) 0.2394(2) 0.7386(4) 0.0471(14) Uani 1 1 d . . .
H9 H 0.7518 0.2214 0.6841 0.057 Uiso 1 1 calc R . .
C10 C 0.6409(5) 0.2523(2) 0.7756(4) 0.0478(14) Uani 1 1 d . . .
H10A H 0.6548 0.2641 0.8350 0.057 Uiso 1 1 calc R . .
C11 C 0.5721(5) 0.2929(2) 0.7220(4) 0.0495(14) Uani 1 1 d . . .
H11 H 0.5521 0.2799 0.6640 0.059 Uiso 1 1 calc R . .
C12 C 0.4523(6) 0.3118(3) 0.7599(5) 0.0636(18) Uani 1 1 d . . .
H12A H 0.4222 0.3413 0.7280 0.076 Uiso 1 1 calc R . .
H12B H 0.3880 0.2858 0.7531 0.076 Uiso 1 1 calc R . .
C13 C 0.5084(5) 0.1917(2) 0.8494(4) 0.0480(14) Uani 1 1 d . . .
H13A H 0.5515 0.2087 0.8987 0.058 Uiso 1 1 calc R . .
C14 C 0.5195(5) 0.1351(2) 0.8621(4) 0.0497(15) Uani 1 1 d . . .
H14 H 0.4758 0.1263 0.9139 0.060 Uiso 1 1 calc R . .
C15 C 0.4519(5) 0.1086(2) 0.7866(4) 0.0465(14) Uani 1 1 d . . .
H15A H 0.4922 0.1183 0.7340 0.056 Uiso 1 1 calc R . .
C16 C 0.3157(5) 0.1256(2) 0.7796(4) 0.0428(13) Uani 1 1 d . . .
H16 H 0.2719 0.1125 0.8287 0.051 Uiso 1 1 calc R . .
C17 C 0.3049(5) 0.1828(2) 0.7776(4) 0.0442(13) Uani 1 1 d . . .
H17A H 0.3311 0.1959 0.7225 0.053 Uiso 1 1 calc R . .
C18 C 0.1680(6) 0.1989(3) 0.7920(5) 0.0658(18) Uani 1 1 d . . .
H18A H 0.1100 0.1791 0.7552 0.079 Uiso 1 1 calc R . .
H18B H 0.1491 0.1925 0.8512 0.079 Uiso 1 1 calc R . .
C19 C 0.1476(5) 0.0750(2) 0.7085(4) 0.0534(15) Uani 1 1 d . . .
H19 H 0.1349 0.0687 0.7694 0.064 Uiso 1 1 calc R . .
C20 C 0.1612(6) 0.0257(2) 0.6650(5) 0.0612(17) Uani 1 1 d . . .
H20A H 0.0882 0.0047 0.6776 0.073 Uiso 1 1 calc R . .
C21 C 0.1628(6) 0.0313(2) 0.5687(5) 0.0590(17) Uani 1 1 d . . .
H21 H 0.2411 0.0482 0.5543 0.071 Uiso 1 1 calc R . .
C22 C 0.0502(5) 0.0627(2) 0.5342(4) 0.0427(13) Uani 1 1 d . . .
H22A H -0.0278 0.0436 0.5412 0.051 Uiso 1 1 calc R . .
C23 C 0.0437(5) 0.1118(2) 0.5815(4) 0.0455(13) Uani 1 1 d . . .
H23A H 0.1192 0.1317 0.5704 0.055 Uiso 1 1 calc R . .
C24 C -0.0712(5) 0.1434(2) 0.5583(4) 0.0497(14) Uani 1 1 d . . .
H24A H -0.0682 0.1746 0.5911 0.060 Uiso 1 1 calc R . .
H24B H -0.0741 0.1518 0.4977 0.060 Uiso 1 1 calc R . .
C25 C -0.0367(5) 0.0615(2) 0.3863(4) 0.0502(14) Uani 1 1 d . . .
H25A H -0.1043 0.0448 0.4161 0.060 Uiso 1 1 calc R . .
C26 C 0.0065(6) 0.0270(2) 0.3177(4) 0.0549(16) Uani 1 1 d . . .
H26 H -0.0670 0.0198 0.2787 0.066 Uiso 1 1 calc R . .
C27 C 0.1035(6) 0.0531(2) 0.2658(4) 0.0532(15) Uani 1 1 d . . .
H27A H 0.1794 0.0591 0.3032 0.064 Uiso 1 1 calc R . .
C28 C 0.0562(5) 0.1030(2) 0.2325(4) 0.0522(15) Uani 1 1 d . . .
H28A H -0.0116 0.0977 0.1881 0.063 Uiso 1 1 calc R . .
C29 C 0.0072(6) 0.1359(2) 0.3052(4) 0.0544(15) Uani 1 1 d . . .
H29 H 0.0783 0.1439 0.3458 0.065 Uiso 1 1 calc R . .
C30 C -0.0540(7) 0.1845(3) 0.2763(5) 0.075(2) Uani 1 1 d . . .
H30A H -0.0843 0.2022 0.3257 0.090 Uiso 1 1 calc R . .
H30B H 0.0082 0.2059 0.2507 0.090 Uiso 1 1 calc R . .
C31 C 0.1475(6) 0.1415(3) 0.1075(4) 0.0566(16) Uani 1 1 d . . .
H31 H 0.0812 0.1202 0.0800 0.068 Uiso 1 1 calc R . .
C32 C 0.2708(6) 0.1287(3) 0.0693(4) 0.0607(17) Uani 1 1 d . . .
H32A H 0.2606 0.1346 0.0072 0.073 Uiso 1 1 calc R . .
C33 C 0.3747(5) 0.1646(2) 0.1057(4) 0.0481(14) Uani 1 1 d . . .
H33A H 0.3879 0.1588 0.1677 0.058 Uiso 1 1 calc R . .
C34 C 0.3322(5) 0.2191(2) 0.0901(4) 0.0469(14) Uani 1 1 d . . .
H34 H 0.3252 0.2264 0.0284 0.056 Uiso 1 1 calc R . .
C35 C 0.2049(5) 0.2280(2) 0.1301(4) 0.0527(15) Uani 1 1 d . . .
H35A H 0.2160 0.2222 0.1921 0.063 Uiso 1 1 calc R . .
C36 C 0.1514(7) 0.2789(3) 0.1161(5) 0.077(2) Uani 1 1 d . . .
H36A H 0.0768 0.2825 0.1489 0.092 Uiso 1 1 calc R . .
H36B H 0.2125 0.3040 0.1367 0.092 Uiso 1 1 calc R . .
C37 C 0.4736(6) 0.2923(3) 0.0868(4) 0.0582(16) Uani 1 1 d . . .
H37 H 0.4363 0.2925 0.0279 0.070 Uiso 1 1 calc R . .
C38 C 0.6162(6) 0.2881(3) 0.0850(4) 0.0561(16) Uani 1 1 d . . .
H38 H 0.6471 0.3166 0.0520 0.067 Uiso 1 1 calc R . .
C39 C 0.6759(5) 0.2906(2) 0.1736(4) 0.0471(14) Uani 1 1 d . . .
H39 H 0.6504 0.2604 0.2050 0.057 Uiso 1 1 calc R . .
C40 C 0.6301(5) 0.3371(2) 0.2205(4) 0.0455(13) Uani 1 1 d . . .
H40 H 0.6640 0.3678 0.1948 0.055 Uiso 1 1 calc R . .
C41 C 0.4877(6) 0.3398(3) 0.2174(5) 0.0607(17) Uani 1 1 d . A .
H41 H 0.4551 0.3108 0.2487 0.073 Uiso 1 1 calc R . .
C42 C 0.4386(6) 0.3885(3) 0.2555(6) 0.089(3) Uani 1 1 d D . .
H42A H 0.4852 0.3956 0.3087 0.107 Uiso 0.627(16) 1 d PR A 1
H42B H 0.4500 0.4162 0.2169 0.107 Uiso 0.627(16) 1 d PR A 1
H42C H 0.3481 0.3899 0.2496 0.107 Uiso 0.373(16) 1 d PR A 2
H42D H 0.4645 0.3907 0.3154 0.107 Uiso 0.373(16) 1 d PR A 2
N1 N 0.7333(6) -0.0336(3) 0.6185(6) 0.086(2) Uani 1 1 d . . .
N2 N 0.6000(4) 0.14888(17) 0.4843(3) 0.0414(11) Uani 1 1 d . . .
O36 O 0.4189(5) 0.03625(17) 0.4043(4) 0.0731(14) Uani 1 1 d . . .
H36 H 0.3727 0.0319 0.4442 0.110 Uiso 1 1 calc R . .
O37 O 0.7596(6) -0.0789(2) 0.2760(5) 0.1011(19) Uani 1 1 d . . .
C43 C 0.6645(9) 0.0040(3) 0.6417(6) 0.085(2) Uani 1 1 d . . .
H43 H 0.6604 0.0097 0.7004 0.102 Uiso 1 1 calc R . .
C44 C 0.5956(7) 0.0366(3) 0.5861(5) 0.0698(19) Uani 1 1 d . . .
H44 H 0.5465 0.0622 0.6082 0.084 Uiso 1 1 calc R . .
C45 C 0.6010(5) 0.0308(2) 0.4989(5) 0.0517(15) Uani 1 1 d . . .
C46 C 0.6739(5) -0.0109(2) 0.4698(5) 0.0528(16) Uani 1 1 d . . .
C47 C 0.7401(6) -0.0414(3) 0.5319(7) 0.071(2) Uani 1 1 d . . .
C48 C 0.8108(7) -0.0836(3) 0.5063(8) 0.089(3) Uani 1 1 d . . .
H48 H 0.8530 -0.1039 0.5473 0.107 Uiso 1 1 calc R . .
C49 C 0.8165(8) -0.0942(3) 0.4212(9) 0.102(4) Uani 1 1 d . . .
H49 H 0.8655 -0.1212 0.4040 0.122 Uiso 1 1 calc R . .
C50 C 0.7501(7) -0.0651(3) 0.3597(7) 0.083(3) Uani 1 1 d . . .
C51 C 0.6793(6) -0.0229(2) 0.3831(6) 0.067(2) Uani 1 1 d . . .
H51 H 0.6368 -0.0032 0.3414 0.081 Uiso 1 1 calc R . .
C52 C 0.5279(6) 0.0632(2) 0.4341(4) 0.0519(15) Uani 1 1 d . . .
H52 H 0.5808 0.0682 0.3852 0.062 Uiso 1 1 calc R . .
C53 C 0.4887(5) 0.1155(2) 0.4657(4) 0.0432(13) Uani 1 1 d . . .
H53 H 0.4460 0.1108 0.5193 0.052 Uiso 1 1 calc R . .
C54 C 0.3946(5) 0.1423(2) 0.4003(4) 0.0519(15) Uani 1 1 d . . .
H54A H 0.3975 0.1264 0.3444 0.062 Uiso 1 1 calc R . .
H54B H 0.3092 0.1393 0.4192 0.062 Uiso 1 1 calc R . .
C55 C 0.4302(6) 0.1976(2) 0.3940(4) 0.0496(14) Uani 1 1 d . . .
H55 H 0.3651 0.2160 0.3595 0.059 Uiso 1 1 calc R . .
C56 C 0.5555(6) 0.2017(3) 0.3532(4) 0.0594(16) Uani 1 1 d . . .
H56A H 0.5841 0.2366 0.3541 0.071 Uiso 1 1 calc R . .
H56B H 0.5472 0.1904 0.2940 0.071 Uiso 1 1 calc R . .
C57 C 0.6514(5) 0.1680(2) 0.4050(4) 0.0539(15) Uani 1 1 d . . .
H57A H 0.6747 0.1396 0.3697 0.065 Uiso 1 1 calc R . .
H57B H 0.7272 0.1875 0.4194 0.065 Uiso 1 1 calc R . .
C58 C 0.5563(5) 0.1929(2) 0.5325(4) 0.0480(14) Uani 1 1 d . . .
H58A H 0.6265 0.2160 0.5434 0.058 Uiso 1 1 calc R . .
H58B H 0.5285 0.1816 0.5875 0.058 Uiso 1 1 calc R . .
C59 C 0.4474(6) 0.2214(2) 0.4844(4) 0.0523(15) Uani 1 1 d . . .
H59 H 0.4747 0.2566 0.4771 0.063 Uiso 1 1 calc R . .
C60 C 0.3299(7) 0.2225(4) 0.5324(5) 0.082(2) Uani 1 1 d . . .
H60 H 0.2946 0.1915 0.5466 0.098 Uiso 1 1 calc R . .
C61 C 0.2725(10) 0.2636(5) 0.5562(6) 0.126(4) Uani 1 1 d . . .
H61A H 0.3050 0.2952 0.5432 0.152 Uiso 1 1 calc R . .
H61B H 0.1992 0.2612 0.5862 0.152 Uiso 1 1 calc R . .
C62 C 0.6823(13) -0.0511(5) 0.2054(8) 0.133(4) Uani 1 1 d . . .
H62A H 0.5940 -0.0569 0.2122 0.199 Uiso 1 1 calc R . .
H62B H 0.7044 -0.0636 0.1503 0.199 Uiso 1 1 calc R . .
H62C H 0.6998 -0.0155 0.2091 0.199 Uiso 1 1 calc R . .
O38 O 0.2002(5) 0.6064(3) 0.2509(4) 0.105(2) Uani 1 1 d . . .
O39 O 0.3201(8) 0.9496(2) 0.2418(5) 0.123(2) Uani 1 1 d . . .
O40 O 0.6415(9) 0.3952(3) 0.9036(5) 0.141(3) Uani 1 1 d . . .
O41 O 0.2228(6) 0.3256(3) 0.8906(5) 0.116(2) Uani 1 1 d . . .
O42 O 0.1766(8) 0.2922(4) 0.3452(5) 0.148(3) Uani 1 1 d . . .
O43 O 0.8874(6) 0.2439(4) 0.9646(5) 0.143(3) Uani 1 1 d . . .
O44 O 0.4535(10) 0.0464(4) 0.2308(5) 0.157(3) Uani 1 1 d . . .
O45 O 0.6632(10) 0.0989(4) 0.1820(7) 0.176(4) Uani 1 1 d . . .
O46 O 0.0026(11) 0.8984(4) 0.2074(8) 0.185(4) Uani 1 1 d U . .
O47 O 0.1629(13) 0.6303(7) 0.9925(9) 0.129(5) Uani 0.50 1 d PU . .
O48 O 0.045(3) 0.4800(13) 0.938(2) 0.219(12) Uani 0.50 1 d PU . .
O49 O 0.8751(15) 0.3598(6) -0.0681(11) 0.128(5) Uani 0.50 1 d PU . .
O50 O 0.7743(17) 0.4568(6) 0.1385(9) 0.128(5) Uani 0.50 1 d PU . .
O51 O 0.9132(19) 0.3806(7) 0.1001(12) 0.153(6) Uani 0.50 1 d PU . .
O52 O 0.638(3) 0.5190(11) 0.0484(16) 0.195(8) Uani 0.50 1 d PU . .
O53 O 0.998(2) 0.5939(10) 0.0979(14) 0.187(8) Uani 0.50 1 d PU . .
O54 O 0.500(3) 0.4362(10) 0.0270(16) 0.105(7) Uani 0.25 1 d PU . .
O55 O 0.0865(18) 0.5231(7) 0.1743(12) 0.151(6) Uani 0.50 1 d PU . .
O56 O 0.077(2) 0.4182(9) 0.2657(14) 0.177(7) Uani 0.50 1 d PU . .
O57 O 0.317(3) 0.5016(9) 0.1220(16) 0.187(8) Uani 0.50 1 d PU . .
O58 O 0.881(5) 0.539(2) 0.061(3) 0.175(18) Uani 0.25 1 d PU . .
O59 O 0.232(3) 0.5587(13) 0.9557(18) 0.121(9) Uani 0.25 1 d PU . .
O60 O 0.220(3) 0.4178(13) 0.074(2) 0.143(11) Uani 0.25 1 d PU . .
O61 O 0.508(4) 0.5321(13) 0.016(2) 0.141(11) Uani 0.25 1 d PU . .
O62 O 0.028(3) 0.5109(14) 0.949(2) 0.115(9) Uani 0.25 1 d PU . .
O63 O 0.596(5) 0.473(2) 0.011(3) 0.205(18) Uani 0.25 1 d PU . .
O64 O 0.865(4) 0.5196(18) 0.023(3) 0.158(15) Uani 0.25 1 d PU . .
O65 O 0.859(4) 0.3609(17) 0.018(3) 0.170(14) Uani 0.25 1 d PU . .
O66 O 0.386(3) 0.5069(14) 0.074(2) 0.134(10) Uani 0.25 1 d PU . .

loop_
_atom_site_aniso_label
_atom_site_aniso_U_11
_atom_site_aniso_U_22
_atom_site_aniso_U_33
_atom_site_aniso_U_23
_atom_site_aniso_U_13
_atom_site_aniso_U_12
O1 0.046(2) 0.036(2) 0.055(2) 0.0047(18) -0.0045(18) -0.0053(17)
O2 0.040(2) 0.120(4) 0.067(3) 0.006(3) 0.014(2) 0.015(3)
O3 0.036(2) 0.088(3) 0.077(3) 0.005(3) 0.005(2) 0.019(2)
O4 0.053(2) 0.033(2) 0.069(3) -0.001(2) -0.003(2) -0.0010(18)
O5 0.078(3) 0.050(3) 0.099(4) -0.028(3) -0.014(3) 0.017(2)
O6 0.040(2) 0.037(2) 0.054(2) -0.0028(18) -0.0002(17) -0.0007(16)
O7 0.035(2) 0.085(3) 0.074(3) 0.015(3) -0.002(2) 0.006(2)
O8 0.040(2) 0.065(3) 0.067(3) 0.004(2) -0.0059(19) 0.011(2)
O9 0.049(2) 0.050(2) 0.063(3) -0.010(2) 0.0045(19) 0.004(2)
O10 0.068(3) 0.083(4) 0.076(3) -0.017(3) 0.022(2) 0.004(3)
O11 0.0347(19) 0.062(3) 0.044(2) -0.0084(19) 0.0030(16) -0.0032(18)
O12 0.039(2) 0.095(4) 0.076(3) -0.005(3) -0.013(2) 0.018(2)
O13 0.055(3) 0.057(3) 0.078(3) 0.005(2) -0.016(2) 0.016(2)
O14 0.0297(18) 0.067(3) 0.053(2) -0.008(2) 0.0023(16) 0.0081(18)
O15 0.046(2) 0.068(3) 0.121(4) -0.017(3) -0.021(3) 0.018(2)
O16 0.038(2) 0.053(2) 0.047(2) 0.0007(19) -0.0003(16) -0.0005(18)
O17 0.085(4) 0.047(3) 0.124(5) -0.001(3) -0.039(3) 0.011(3)
O18 0.080(3) 0.044(2) 0.090(3) -0.007(2) -0.005(3) 0.012(2)
O19 0.036(2) 0.069(3) 0.054(2) -0.004(2) -0.0009(17) 0.0009(19)
O20 0.035(2) 0.089(3) 0.066(3) 0.010(2) -0.0042(19) 0.008(2)
O21 0.037(2) 0.056(2) 0.061(3) -0.002(2) 0.0125(19) -0.0037(18)
O22 0.090(4) 0.045(3) 0.078(3) -0.002(2) 0.014(3) -0.008(2)
O23 0.096(4) 0.065(3) 0.061(3) -0.006(2) 0.030(3) 0.005(3)
O24 0.036(2) 0.075(3) 0.068(3) 0.011(2) 0.0148(19) 0.009(2)
O25 0.088(4) 0.105(5) 0.117(5) 0.037(4) 0.004(4) 0.033(4)
O26 0.041(2) 0.065(3) 0.043(2) 0.0021(19) 0.0010(17) -0.0082(18)
O27 0.096(4) 0.054(3) 0.089(4) -0.018(3) 0.022(3) -0.004(3)
O28 0.057(3) 0.073(3) 0.068(3) -0.001(2) 0.017(2) 0.012(2)
O29 0.039(2) 0.074(3) 0.071(3) 0.013(2) -0.0109(19) -0.007(2)
O30 0.085(4) 0.110(5) 0.133(5) 0.053(4) -0.009(4) 0.008(4)
O31 0.048(2) 0.057(2) 0.044(2) 0.007(2) -0.0065(18) -0.0034(19)
O32 0.071(3) 0.102(4) 0.062(3) -0.025(3) 0.023(2) -0.027(3)
O33 0.046(2) 0.096(4) 0.073(3) -0.010(3) 0.016(2) 0.005(3)
O34 0.065(3) 0.053(3) 0.081(3) 0.004(2) -0.026(2) 0.008(2)
O35 0.054(5) 0.105(8) 0.144(9) -0.054(6) -0.015(5) 0.020(5)
O35' 0.109(15) 0.071(12) 0.27(3) -0.015(15) 0.013(16) 0.028(11)
C1 0.043(3) 0.041(3) 0.067(4) 0.006(3) -0.001(3) -0.006(3)
C2 0.037(3) 0.062(4) 0.069(4) 0.004(3) -0.002(3) -0.006(3)
C3 0.034(3) 0.048(3) 0.064(4) 0.000(3) -0.004(3) 0.005(2)
C4 0.033(3) 0.033(3) 0.059(4) -0.003(3) -0.006(2) 0.000(2)
C5 0.035(3) 0.029(3) 0.064(4) -0.006(3) -0.002(3) 0.002(2)
C6 0.049(3) 0.043(3) 0.086(5) -0.010(3) -0.002(3) 0.017(3)
C7 0.037(3) 0.051(3) 0.060(4) -0.020(3) -0.006(3) -0.002(3)
C8 0.029(3) 0.070(4) 0.052(3) -0.004(3) -0.005(2) 0.000(3)
C9 0.026(3) 0.058(4) 0.056(4) -0.012(3) -0.002(2) 0.005(3)
C10 0.032(3) 0.061(4) 0.049(3) -0.010(3) -0.005(2) 0.004(3)
C11 0.035(3) 0.060(4) 0.054(4) -0.012(3) -0.001(2) 0.004(3)
C12 0.044(3) 0.071(4) 0.076(5) -0.007(4) 0.009(3) 0.021(3)
C13 0.026(3) 0.069(4) 0.050(3) -0.006(3) 0.004(2) 0.010(3)
C14 0.028(3) 0.074(4) 0.047(3) 0.003(3) 0.000(2) 0.014(3)
C15 0.037(3) 0.055(4) 0.047(3) 0.009(3) 0.003(2) 0.009(3)
C16 0.029(3) 0.055(4) 0.044(3) 0.001(3) 0.001(2) 0.002(2)
C17 0.027(3) 0.055(3) 0.050(3) 0.001(3) 0.000(2) 0.011(2)
C18 0.037(3) 0.060(4) 0.099(5) -0.015(4) -0.005(3) 0.007(3)
C19 0.039(3) 0.060(4) 0.060(4) 0.012(3) -0.002(3) -0.012(3)
C20 0.056(4) 0.050(4) 0.076(5) 0.015(3) -0.010(3) -0.002(3)
C21 0.043(3) 0.038(3) 0.096(5) -0.001(3) 0.007(3) 0.007(3)
C22 0.038(3) 0.037(3) 0.055(4) 0.005(3) 0.013(2) -0.003(2)
C23 0.034(3) 0.048(3) 0.055(4) -0.008(3) 0.006(2) -0.005(3)
C24 0.039(3) 0.045(3) 0.064(4) -0.010(3) -0.008(3) 0.002(3)
C25 0.038(3) 0.053(4) 0.060(4) 0.003(3) 0.007(3) -0.007(3)
C26 0.049(3) 0.055(4) 0.061(4) -0.012(3) 0.003(3) -0.009(3)
C27 0.046(3) 0.054(4) 0.059(4) -0.004(3) 0.008(3) 0.001(3)
C28 0.034(3) 0.066(4) 0.056(4) 0.000(3) -0.001(3) -0.009(3)
C29 0.044(3) 0.053(4) 0.066(4) 0.007(3) 0.005(3) 0.004(3)
C30 0.069(5) 0.071(5) 0.088(5) 0.016(4) 0.032(4) 0.020(4)
C31 0.051(4) 0.072(4) 0.046(4) 0.007(3) -0.006(3) -0.011(3)
C32 0.068(4) 0.071(5) 0.043(4) -0.006(3) 0.004(3) -0.006(3)
C33 0.047(3) 0.062(4) 0.036(3) 0.001(3) 0.012(3) 0.000(3)
C34 0.041(3) 0.058(4) 0.041(3) 0.003(3) -0.003(2) 0.001(3)
C35 0.047(3) 0.063(4) 0.049(4) 0.005(3) 0.007(3) 0.003(3)
C36 0.051(4) 0.082(5) 0.099(6) 0.030(5) 0.010(4) 0.019(4)
C37 0.064(4) 0.060(4) 0.049(4) 0.010(3) -0.012(3) -0.015(3)
C38 0.062(4) 0.055(4) 0.052(4) 0.003(3) 0.010(3) -0.014(3)
C39 0.041(3) 0.054(4) 0.046(3) 0.002(3) 0.006(3) -0.005(3)
C40 0.044(3) 0.040(3) 0.051(3) 0.008(3) -0.008(3) -0.002(3)
C41 0.053(4) 0.052(4) 0.075(5) -0.007(3) -0.014(3) 0.010(3)
C42 0.058(5) 0.072(5) 0.133(8) -0.032(5) -0.024(5) 0.015(4)
N1 0.075(4) 0.061(4) 0.119(6) 0.037(4) -0.015(4) 0.005(3)
N2 0.034(2) 0.041(2) 0.048(3) 0.003(2) -0.004(2) 0.002(2)
O36 0.064(3) 0.044(2) 0.108(4) 0.004(3) -0.023(3) -0.015(2)
O37 0.089(4) 0.075(4) 0.142(6) -0.016(4) 0.027(4) 0.017(3)
C43 0.103(6) 0.067(5) 0.084(6) 0.027(5) -0.010(5) -0.004(5)
C44 0.084(5) 0.052(4) 0.073(5) 0.011(4) 0.000(4) 0.004(4)
C45 0.046(3) 0.033(3) 0.076(5) 0.011(3) 0.003(3) -0.004(3)
C46 0.039(3) 0.033(3) 0.085(5) 0.007(3) -0.003(3) -0.005(3)
C47 0.046(4) 0.045(4) 0.123(7) 0.027(4) 0.000(4) -0.004(3)
C48 0.055(4) 0.062(5) 0.151(9) 0.030(6) 0.007(5) 0.013(4)
C49 0.052(5) 0.051(5) 0.205(12) 0.032(7) 0.023(6) 0.016(4)
C50 0.058(4) 0.049(4) 0.145(8) -0.008(5) 0.025(5) -0.005(4)
C51 0.046(4) 0.037(3) 0.120(7) 0.004(4) 0.016(4) -0.003(3)
C52 0.052(3) 0.032(3) 0.071(4) 0.006(3) -0.007(3) 0.000(3)
C53 0.033(3) 0.037(3) 0.059(4) -0.001(3) 0.001(2) -0.003(2)
C54 0.040(3) 0.042(3) 0.073(4) -0.001(3) -0.008(3) 0.002(3)
C55 0.050(3) 0.043(3) 0.055(4) 0.003(3) -0.006(3) 0.008(3)
C56 0.067(4) 0.057(4) 0.055(4) 0.008(3) 0.009(3) -0.001(3)
C57 0.037(3) 0.052(4) 0.073(4) 0.001(3) 0.007(3) -0.005(3)
C58 0.050(3) 0.041(3) 0.053(3) -0.005(3) -0.003(3) 0.000(3)
C59 0.051(3) 0.041(3) 0.065(4) -0.005(3) 0.005(3) 0.003(3)
C60 0.061(4) 0.106(6) 0.080(5) -0.010(5) 0.012(4) 0.024(4)
C61 0.116(8) 0.171(11) 0.092(7) -0.014(7) 0.007(6) 0.084(8)
C62 0.149(10) 0.113(9) 0.138(10) -0.040(8) 0.016(9) 0.001(8)
O38 0.077(4) 0.136(5) 0.104(4) 0.015(4) 0.032(3) -0.006(4)
O39 0.168(7) 0.082(4) 0.119(5) 0.005(4) 0.005(5) 0.042(4)
O40 0.176(8) 0.144(7) 0.105(5) -0.014(5) 0.023(5) -0.061(6)
O41 0.092(4) 0.127(6) 0.134(6) 0.000(5) 0.045(4) 0.001(4)
O42 0.121(6) 0.177(8) 0.143(6) -0.027(6) -0.010(5) 0.061(6)
O43 0.082(4) 0.242(10) 0.102(5) -0.048(6) -0.016(4) -0.009(5)
O44 0.191(9) 0.156(7) 0.121(6) -0.010(5) -0.036(6) 0.039(6)
O45 0.164(8) 0.184(10) 0.179(9) 0.002(7) 0.012(7) 0.018(7)
O46 0.165(7) 0.175(7) 0.215(8) 0.009(6) 0.024(6) 0.032(6)
O47 0.101(7) 0.167(9) 0.116(8) 0.000(7) -0.043(6) -0.012(7)
O48 0.222(15) 0.221(15) 0.215(14) -0.001(10) 0.014(9) 0.008(10)
O49 0.125(8) 0.123(8) 0.136(9) -0.004(7) 0.004(7) -0.010(7)
O50 0.171(9) 0.117(8) 0.097(7) -0.008(6) 0.017(7) 0.009(7)
O51 0.165(10) 0.144(9) 0.151(9) 0.022(8) 0.026(8) 0.006(8)
O52 0.211(12) 0.193(12) 0.183(11) 0.009(9) 0.031(9) 0.001(9)
O53 0.178(11) 0.208(12) 0.175(11) -0.006(9) 0.020(9) 0.003(9)
O54 0.122(11) 0.097(11) 0.096(11) -0.003(8) 0.023(9) -0.004(9)
O55 0.153(9) 0.152(9) 0.150(9) -0.028(8) 0.020(8) -0.016(8)
O56 0.174(10) 0.183(11) 0.176(10) -0.006(8) 0.025(8) -0.041(8)
O57 0.194(11) 0.184(11) 0.184(11) -0.010(9) 0.014(9) -0.006(9)
O58 0.18(2) 0.17(2) 0.17(2) 0.002(10) 0.005(10) 0.014(10)
O59 0.112(11) 0.137(12) 0.115(11) 0.024(9) 0.021(9) -0.008(9)
O60 0.151(14) 0.125(13) 0.150(14) 0.019(9) -0.008(9) 0.006(9)
O61 0.147(14) 0.133(14) 0.145(14) -0.005(9) 0.016(9) 0.005(9)
O62 0.121(12) 0.116(12) 0.105(12) 0.008(9) -0.022(9) 0.014(9)
O63 0.20(2) 0.21(2) 0.20(2) -0.012(10) 0.018(10) 0.001(10)
O64 0.159(17) 0.154(17) 0.161(17) 0.004(10) -0.002(10) -0.003(10)
O65 0.166(16) 0.173(16) 0.170(16) 0.004(10) 0.005(10) 0.001(10)
O66 0.137(13) 0.133(13) 0.131(13) -0.014(9) 0.008(9) -0.017(9)

loop_
_atom_type_symbol
_atom_type_description
_atom_type_scat_dispersion_real
_atom_type_scat_dispersion_imag
_atom_type_scat_source
C C 0.0033 0.0016 'International Tables Vol C Tables 4.2.6.8 and 6.1.1.4'
H H 0.0000 0.0000 'International Tables Vol C Tables 4.2.6.8 and 6.1.1.4'
N N 0.0061 0.0033 'International Tables Vol C Tables 4.2.6.8 and 6.1.1.4'
O O 0.0106 0.0060 'International Tables Vol C Tables 4.2.6.8 and 6.1.1.4'

loop_
_geom_angle_atom_site_label_1
_geom_angle_atom_site_label_2
_geom_angle_atom_site_label_3
_geom_angle
C1 O1 C40 118.8(4)
C2 O2 H2 109.5
C3 O3 H3 109.5
C1 O4 C5 113.6(4)
C6 O5 H5 109.5
C7 O6 C4 117.0(4)
C8 O7 H7 109.5
C9 O8 H8 109.5
C7 O9 C11 113.6(4)
C12 O10 H10 109.5
C13 O11 C10 118.7(4)
C14 O12 H12 109.5
C15 O13 H13 109.5
C17 O14 C13 113.9(4)
C18 O15 H15 109.5
C16 O16 C19 117.6(4)
C20 O17 H17 109.5
C21 O18 H18 109.5
C19 O19 C23 114.9(4)
C24 O20 H20 109.5
C25 O21 C22 119.3(4)
C26 O22 H22 109.5
C27 O23 H23 109.5
C25 O24 C29 114.2(4)
C30 O25 H25 109.5
C31 O26 C28 117.6(4)
C32 O27 H27 109.5
C33 O28 H28 109.5
C31 O29 C35 114.7(4)
C36 O30 H30 109.5
C37 O31 C34 118.7(4)
C38 O32 H32 109.5
C39 O33 H33 109.5
C37 O34 C41 113.6(4)
C42 O35 H35 109.6
C42 O35 H42C 27.6
H35 O35 H42C 82.6
C42 O35' H35' 109.7
C42 O35' H42B 29.1
H35' O35' H42B 113.8
O1 C1 O4 110.8(4)
O1 C1 C2 109.0(5)
O4 C1 C2 110.1(5)
O1 C1 H1 109.0
O4 C1 H1 109.0
C2 C1 H1 109.0
O2 C2 C3 113.4(5)
O2 C2 C1 107.9(5)
C3 C2 C1 110.8(5)
O2 C2 H2A 108.2
C3 C2 H2A 108.2
C1 C2 H2A 108.2
O3 C3 C2 108.8(5)
O3 C3 C4 110.2(5)
C2 C3 C4 109.5(5)
O3 C3 H3A 109.4
C2 C3 H3A 109.4
C4 C3 H3A 109.4
O6 C4 C5 109.3(4)
O6 C4 C3 107.7(4)
C5 C4 C3 111.2(5)
O6 C4 H4 109.5
C5 C4 H4 109.5
C3 C4 H4 109.5
O4 C5 C6 106.5(4)
O4 C5 C4 108.4(4)
C6 C5 C4 114.6(5)
O4 C5 H5A 109.1
C6 C5 H5A 109.1
C4 C5 H5A 109.1
O5 C6 C5 110.0(5)
O5 C6 H6A 109.7
C5 C6 H6A 109.7
O5 C6 H6B 109.7
C5 C6 H6B 109.7
H6A C6 H6B 108.2
O9 C7 O6 110.4(4)
O9 C7 C8 111.4(5)
O6 C7 C8 109.1(5)
O9 C7 H7A 108.6
O6 C7 H7A 108.6
C8 C7 H7A 108.6
O7 C8 C7 108.3(5)
O7 C8 C9 111.4(5)
C7 C8 C9 112.5(4)
O7 C8 H8A 108.2
C7 C8 H8A 108.2
C9 C8 H8A 108.2
O8 C9 C8 108.0(4)
O8 C9 C10 110.7(5)
C8 C9 C10 111.7(5)
O8 C9 H9 108.8
C8 C9 H9 108.8
C10 C9 H9 108.8
O11 C10 C11 109.8(4)
O11 C10 C9 107.3(5)
C11 C10 C9 110.7(5)
O11 C10 H10A 109.7
C11 C10 H10A 109.7
C9 C10 H10A 109.7
O9 C11 C12 106.0(5)
O9 C11 C10 108.8(4)
C12 C11 C10 113.9(5)
O9 C11 H11 109.4
C12 C11 H11 109.4
C10 C11 H11 109.4
O10 C12 C11 113.2(5)
O10 C12 H12A 108.9
C11 C12 H12A 108.9
O10 C12 H12B 108.9
C11 C12 H12B 108.9
H12A C12 H12B 107.7
O11 C13 O14 111.8(4)
O11 C13 C14 110.3(5)
O14 C13 C14 108.7(5)
O11 C13 H13A 108.7
O14 C13 H13A 108.7
C14 C13 H13A 108.7
O12 C14 C13 110.9(5)
O12 C14 C15 113.3(5)
C13 C14 C15 109.0(5)
O12 C14 H14 107.8
C13 C14 H14 107.8
C15 C14 H14 107.8
O13 C15 C16 111.1(5)
O13 C15 C14 110.3(5)
C16 C15 C14 109.2(5)
O13 C15 H15A 108.7
C16 C15 H15A 108.7
C14 C15 H15A 108.7
O16 C16 C15 106.6(4)
O16 C16 C17 110.7(4)
C15 C16 C17 111.7(5)
O16 C16 H16 109.2
C15 C16 H16 109.2
C17 C16 H16 109.2
O14 C17 C16 111.4(4)
O14 C17 C18 104.6(5)
C16 C17 C18 110.1(5)
O14 C17 H17A 110.2
C16 C17 H17A 110.2
C18 C17 H17A 110.2
O15 C18 C17 109.9(5)
O15 C18 H18A 109.7
C17 C18 H18A 109.7
O15 C18 H18B 109.7
C17 C18 H18B 109.7
H18A C18 H18B 108.2
O19 C19 O16 110.3(5)
O19 C19 C20 111.5(5)
O16 C19 C20 109.8(5)
O19 C19 H19 108.4
O16 C19 H19 108.4
C20 C19 H19 108.4
O17 C20 C19 110.8(5)
O17 C20 C21 110.2(6)
C19 C20 C21 112.1(5)
O17 C20 H20A 107.9
C19 C20 H20A 107.9
C21 C20 H20A 107.9
O18 C21 C20 110.5(5)
O18 C21 C22 108.3(5)
C20 C21 C22 110.7(5)
O18 C21 H21 109.1
C20 C21 H21 109.1
C22 C21 H21 109.1
O21 C22 C23 110.7(4)
O21 C22 C21 107.6(5)
C23 C22 C21 110.7(5)
O21 C22 H22A 109.2
C23 C22 H22A 109.2
C21 C22 H22A 109.2
O19 C23 C22 109.8(5)
O19 C23 C24 106.3(4)
C22 C23 C24 114.9(5)
O19 C23 H23A 108.6
C22 C23 H23A 108.6
C24 C23 H23A 108.6
O20 C24 C23 108.3(5)
O20 C24 H24A 110.0
C23 C24 H24A 110.0
O20 C24 H24B 110.0
C23 C24 H24B 110.0
H24A C24 H24B 108.4
O21 C25 O24 110.5(5)
O21 C25 C26 109.0(5)
O24 C25 C26 110.4(5)
O21 C25 H25A 109.0
O24 C25 H25A 109.0
C26 C25 H25A 109.0
O22 C26 C25 111.8(5)
O22 C26 C27 112.5(5)
C25 C26 C27 110.3(5)
O22 C26 H26 107.3
C25 C26 H26 107.3
C27 C26 H26 107.3
O23 C27 C28 109.2(5)
O23 C27 C26 110.9(5)
C28 C27 C26 111.4(5)
O23 C27 H27A 108.4
C28 C27 H27A 108.4
C26 C27 H27A 108.4
O26 C28 C27 107.9(4)
O26 C28 C29 108.6(5)
C27 C28 C29 111.2(5)
O26 C28 H28A 109.7
C27 C28 H28A 109.7
C29 C28 H28A 109.7
O24 C29 C30 107.5(5)
O24 C29 C28 109.0(5)
C30 C29 C28 114.8(6)
O24 C29 H29 108.5
C30 C29 H29 108.5
C28 C29 H29 108.5
O25 C30 C29 111.7(7)
O25 C30 H30A 109.3
C29 C30 H30A 109.3
O25 C30 H30B 109.3
C29 C30 H30B 109.3
H30A C30 H30B 107.9
O29 C31 O26 111.7(5)
O29 C31 C32 112.3(5)
O26 C31 C32 107.3(5)
O29 C31 H31 108.5
O26 C31 H31 108.5
C32 C31 H31 108.5
O27 C32 C31 112.1(6)
O27 C32 C33 111.8(6)
C31 C32 C33 109.6(5)
O27 C32 H32A 107.7
C31 C32 H32A 107.7
C33 C32 H32A 107.7
O28 C33 C34 109.3(5)
O28 C33 C32 111.1(5)
C34 C33 C32 108.9(5)
O28 C33 H33A 109.2
C34 C33 H33A 109.2
C32 C33 H33A 109.2
O31 C34 C33 105.3(4)
O31 C34 C35 110.7(5)
C33 C34 C35 109.8(5)
O31 C34 H34 110.3
C33 C34 H34 110.3
C35 C34 H34 110.3
O29 C35 C36 107.4(5)
O29 C35 C34 109.3(5)
C36 C35 C34 114.9(5)
O29 C35 H35A 108.4
C36 C35 H35A 108.4
C34 C35 H35A 108.4
O30 C36 C35 111.7(7)
O30 C36 H36A 109.3
C35 C36 H36A 109.3
O30 C36 H36B 109.3
C35 C36 H36B 109.3
H36A C36 H36B 107.9
O34 C37 O31 109.9(5)
O34 C37 C38 110.1(5)
O31 C37 C38 108.3(5)
O34 C37 H37 109.5
O31 C37 H37 109.5
C38 C37 H37 109.5
O32 C38 C39 111.6(6)
O32 C38 C37 109.2(5)
C39 C38 C37 110.7(5)
O32 C38 H38 108.4
C39 C38 H38 108.4
C37 C38 H38 108.4
O33 C39 C38 111.0(5)
O33 C39 C40 110.7(5)
C38 C39 C40 110.5(5)
O33 C39 H39 108.2
C38 C39 H39 108.2
C40 C39 H39 108.2
O1 C40 C41 109.5(5)
O1 C40 C39 106.6(4)
C41 C40 C39 111.5(5)
O1 C40 H40 109.7
C41 C40 H40 109.7
C39 C40 H40 109.7
O34 C41 C40 108.9(6)
O34 C41 C42 107.6(5)
C40 C41 C42 113.0(5)
O34 C41 H41 109.1
C40 C41 H41 109.1
C42 C41 H41 109.1
O35' C42 O35 127.7(10)
O35' C42 C41 106.0(9)
O35 C42 C41 109.5(7)
O35' C42 H42A 93.2
O35 C42 H42A 109.2
C41 C42 H42A 109.4
O35' C42 H42B 19.0
O35 C42 H42B 110.3
C41 C42 H42B 110.1
H42A C42 H42B 108.3
O35' C42 H42C 112.3
O35 C42 H42C 17.7
C41 C42 H42C 111.0
H42A C42 H42C 122.7
H42B C42 H42C 94.0
O35' C42 H42D 108.4
O35 C42 H42D 93.8
C41 C42 H42D 110.3
H42A C42 H42D 16.7
H42B C42 H42D 121.4
H42C C42 H42D 108.8
C43 N1 C47 116.9(7)
C57 N2 C58 107.4(4)
C57 N2 C53 111.5(4)
C58 N2 C53 107.4(4)
C52 O36 H36 109.5
C50 O37 C62 119.8(7)
N1 C43 C44 125.6(9)
N1 C43 H43 117.2
C44 C43 H43 117.2
C45 C44 C43 119.7(7)
C45 C44 H44 120.1
C43 C44 H44 120.1
C44 C45 C46 116.9(6)
C44 C45 C52 123.6(6)
C46 C45 C52 119.4(6)
C51 C46 C47 119.4(7)
C51 C46 C45 122.2(6)
C47 C46 C45 118.4(7)
N1 C47 C48 117.1(8)
N1 C47 C46 122.4(7)
C48 C47 C46 120.4(9)
C49 C48 C47 119.4(9)
C49 C48 H48 120.3
C47 C48 H48 120.3
C48 C49 C50 120.8(9)
C48 C49 H49 119.6
C50 C49 H49 119.6
O37 C50 C49 116.8(9)
O37 C50 C51 122.0(9)
C49 C50 C51 121.2(10)
C46 C51 C50 118.9(8)
C46 C51 H51 120.6
C50 C51 H51 120.6
O36 C52 C45 108.4(5)
O36 C52 C53 109.1(5)
C45 C52 C53 115.9(5)
O36 C52 H52 107.7
C45 C52 H52 107.7
C53 C52 H52 107.7
N2 C53 C52 111.7(4)
N2 C53 C54 109.3(4)
C52 C53 C54 112.1(5)
N2 C53 H53 107.9
C52 C53 H53 107.9
C54 C53 H53 107.9
C55 C54 C53 109.2(5)
C55 C54 H54A 109.8
C53 C54 H54A 109.8
C55 C54 H54B 109.8
C53 C54 H54B 109.8
H54A C54 H54B 108.3
C56 C55 C54 108.9(5)
C56 C55 C59 107.0(5)
C54 C55 C59 110.5(5)
C56 C55 H55 110.1
C54 C55 H55 110.1
C59 C55 H55 110.1
C55 C56 C57 108.0(5)
C55 C56 H56A 110.1
C57 C56 H56A 110.1
C55 C56 H56B 110.1
C57 C56 H56B 110.1
H56A C56 H56B 108.4
N2 C57 C56 112.0(5)
N2 C57 H57A 109.2
C56 C57 H57A 109.2
N2 C57 H57B 109.2
C56 C57 H57B 109.2
H57A C57 H57B 107.9
N2 C58 C59 112.7(5)
N2 C58 H58A 109.0
C59 C58 H58A 109.0
N2 C58 H58B 109.0
C59 C58 H58B 109.0
H58A C58 H58B 107.8
C60 C59 C58 112.9(6)
C60 C59 C55 114.0(5)
C58 C59 C55 107.1(5)
C60 C59 H59 107.5
C58 C59 H59 107.5
C55 C59 H59 107.5
C61 C60 C59 124.9(10)
C61 C60 H60 117.5
C59 C60 H60 117.5
C60 C61 H61A 120.0
C60 C61 H61B 120.0
H61A C61 H61B 120.0
O37 C62 H62A 109.5
O37 C62 H62B 109.5
H62A C62 H62B 109.5
O37 C62 H62C 109.5
H62A C62 H62C 109.5
H62B C62 H62C 109.5
O63 O52 O61 78(3)
O52 O61 O66 115(3)
O52 O61 O63 49(2)
O66 O61 O63 95(3)
O52 O63 O54 136(4)
O52 O63 O61 53(2)
O54 O63 O61 102(3)
O49 O65 O51 143(4)
O57 O66 O61 162(4)

loop_
_geom_bond_atom_site_label_1
_geom_bond_atom_site_label_2
_geom_bond_distance
O1 C1 1.405(7)
O1 C40 1.427(7)
O2 C2 1.412(8)
O2 H2 0.8200
O3 C3 1.414(7)
O3 H3 0.8200
O4 C1 1.431(8)
O4 C5 1.439(7)
O5 C6 1.420(8)
O5 H5 0.8200
O6 C7 1.424(7)
O6 C4 1.441(7)
O7 C8 1.418(7)
O7 H7 0.8200
O8 C9 1.430(7)
O8 H8 0.8200
O9 C7 1.414(7)
O9 C11 1.447(7)
O10 C12 1.403(8)
O10 H10 0.8200
O11 C13 1.411(7)
O11 C10 1.444(7)
O12 C14 1.419(7)
O12 H12 0.8200
O13 C15 1.426(8)
O13 H13 0.8200
O14 C17 1.419(7)
O14 C13 1.429(6)
O15 C18 1.449(9)
O15 H15 0.8200
O16 C16 1.427(7)
O16 C19 1.432(7)
O17 C20 1.430(8)
O17 H17 0.8200
O18 C21 1.428(8)
O18 H18 0.8200
O19 C19 1.414(7)
O19 C23 1.452(7)
O20 C24 1.428(7)
O20 H20 0.8200
O21 C25 1.404(7)
O21 C22 1.418(7)
O22 C26 1.430(8)
O22 H22 0.8200
O23 C27 1.417(8)
O23 H23 0.8200
O24 C25 1.424(7)
O24 C29 1.428(7)
O25 C30 1.373(10)
O25 H25 0.8200
O26 C31 1.419(7)
O26 C28 1.437(7)
O27 C32 1.397(9)
O27 H27 0.8200
O28 C33 1.428(7)
O28 H28 0.8200
O29 C31 1.398(8)
O29 C35 1.436(8)
O30 C36 1.419(10)
O30 H30 0.8200
O31 C37 1.421(7)
O31 C34 1.423(7)
O32 C38 1.431(8)
O32 H32 0.8200
O33 C39 1.436(7)
O33 H33 0.8200
O34 C37 1.415(8)
O34 C41 1.440(8)
O35 C42 1.473(8)
O35 H35 0.8200
O35 H42C 0.6298
O35' C42 1.469(10)
O35' H35' 0.8200
O35' H42B 0.6422
C1 C2 1.535(8)
C1 H1 0.9800
C2 C3 1.504(9)
C2 H2A 0.9800
C3 C4 1.526(8)
C3 H3A 0.9800
C4 C5 1.519(7)
C4 H4 0.9800
C5 C6 1.510(8)
C5 H5A 0.9800
C6 H6A 0.9700
C6 H6B 0.9700
C7 C8 1.503(8)
C7 H7A 0.9800
C8 C9 1.507(9)
C8 H8A 0.9800
C9 C10 1.530(8)
C9 H9 0.9800
C10 C11 1.521(8)
C10 H10A 0.9800
C11 C12 1.514(8)
C11 H11 0.9800
C12 H12A 0.9700
C12 H12B 0.9700
C13 C14 1.512(9)
C13 H13A 0.9800
C14 C15 1.514(8)
C14 H14 0.9800
C15 C16 1.510(7)
C15 H15A 0.9800
C16 C17 1.513(8)
C16 H16 0.9800
C17 C18 1.540(8)
C17 H17A 0.9800
C18 H18A 0.9700
C18 H18B 0.9700
C19 C20 1.479(9)
C19 H19 0.9800
C20 C21 1.510(10)
C20 H20A 0.9800
C21 C22 1.526(8)
C21 H21 0.9800
C22 C23 1.494(8)
C22 H22A 0.9800
C23 C24 1.505(8)
C23 H23A 0.9800
C24 H24A 0.9700
C24 H24B 0.9700
C25 C26 1.496(9)
C25 H25A 0.9800
C26 C27 1.510(9)
C26 H26 0.9800
C27 C28 1.493(9)
C27 H27A 0.9800
C28 C29 1.541(9)
C28 H28A 0.9800
C29 C30 1.496(10)
C29 H29 0.9800
C30 H30A 0.9700
C30 H30B 0.9700
C31 C32 1.503(9)
C31 H31 0.9800
C32 C33 1.538(9)
C32 H32A 0.9800
C33 C34 1.525(9)
C33 H33A 0.9800
C34 C35 1.535(8)
C34 H34 0.9800
C35 C36 1.469(9)
C35 H35A 0.9800
C36 H36A 0.9700
C36 H36B 0.9700
C37 C38 1.518(9)
C37 H37 0.9800
C38 C39 1.489(8)
C38 H38 0.9800
C39 C40 1.523(8)
C39 H39 0.9800
C40 C41 1.509(8)
C40 H40 0.9800
C41 C42 1.519(10)
C41 H41 0.9800
C42 H42A 0.9600
C42 H42B 0.9600
C42 H42C 0.9600
C42 H42D 0.9600
N1 C43 1.294(11)
N1 C47 1.371(11)
N2 C57 1.467(8)
N2 C58 1.473(7)
N2 C53 1.489(7)
O36 C52 1.414(7)
O36 H36 0.8200
O37 C50 1.365(11)
O37 C62 1.523(15)
C43 C44 1.398(11)
C43 H43 0.9300
C44 C45 1.372(10)
C44 H44 0.9300
C45 C46 1.434(9)
C45 C52 1.505(8)
C46 C51 1.392(10)
C46 C47 1.416(10)
C47 C48 1.411(12)
C48 C49 1.360(14)
C48 H48 0.9300
C49 C50 1.390(13)
C49 H49 0.9300
C50 C51 1.403(10)
C51 H51 0.9300
C52 C53 1.531(8)
C52 H52 0.9800
C53 C54 1.557(8)
C53 H53 0.9800
C54 C55 1.513(8)
C54 H54A 0.9700
C54 H54B 0.9700
C55 C56 1.508(9)
C55 C59 1.544(9)
C55 H55 0.9800
C56 C57 1.545(9)
C56 H56A 0.9700
C56 H56B 0.9700
C57 H57A 0.9700
C57 H57B 0.9700
C58 C59 1.538(8)
C58 H58A 0.9700
C58 H58B 0.9700
C59 C60 1.488(10)
C59 H59 0.9800
C60 C61 1.309(12)
C60 H60 0.9300
C61 H61A 0.9300
C61 H61B 0.9300
C62 H62A 0.9600
C62 H62B 0.9600
C62 H62C 0.9600
O48 O62 0.85(4)
O49 O65 1.37(5)
O51 O65 1.46(5)
O52 O63 1.40(6)
O52 O61 1.48(4)
O54 O63 1.44(6)
O57 O66 1.08(3)
O58 O64 0.81(6)
O61 O66 1.75(5)
O61 O63 1.82(7)

loop_
_geom_torsion_atom_site_label_1
_geom_torsion_atom_site_label_2
_geom_torsion_atom_site_label_3
_geom_torsion_atom_site_label_4
_geom_torsion
C40 O1 C1 O4 110.5(5)
C40 O1 C1 C2 -128.2(5)
C5 O4 C1 O1 60.4(6)
C5 O4 C1 C2 -60.3(6)
O1 C1 C2 O2 58.2(6)
O4 C1 C2 O2 179.9(5)
O1 C1 C2 C3 -66.4(7)
O4 C1 C2 C3 55.3(6)
O2 C2 C3 O3 64.9(6)
C1 C2 C3 O3 -173.6(5)
O2 C2 C3 C4 -174.5(5)
C1 C2 C3 C4 -53.1(6)
C7 O6 C4 C5 -111.6(5)
C7 O6 C4 C3 127.5(5)
O3 C3 C4 O6 -65.4(6)
C2 C3 C4 O6 174.9(4)
O3 C3 C4 C5 174.8(5)
C2 C3 C4 C5 55.1(6)
C1 O4 C5 C6 -175.0(5)
C1 O4 C5 C4 61.2(5)
O6 C4 C5 O4 -176.4(4)
C3 C4 C5 O4 -57.6(5)
O6 C4 C5 C6 64.8(6)
C3 C4 C5 C6 -176.3(5)
O4 C5 C6 O5 -68.8(6)
C4 C5 C6 O5 51.1(7)
C11 O9 C7 O6 61.4(6)
C11 O9 C7 C8 -60.0(6)
C4 O6 C7 O9 108.9(5)
C4 O6 C7 C8 -128.3(5)
O9 C7 C8 O7 174.9(4)
O6 C7 C8 O7 52.7(6)
O9 C7 C8 C9 51.3(6)
O6 C7 C8 C9 -70.9(6)
O7 C8 C9 O8 69.0(6)
C7 C8 C9 O8 -169.2(5)
O7 C8 C9 C10 -169.0(5)
C7 C8 C9 C10 -47.2(7)
C13 O11 C10 C11 -109.1(5)
C13 O11 C10 C9 130.5(5)
O8 C9 C10 O11 -69.8(5)
C8 C9 C10 O11 169.7(4)
O8 C9 C10 C11 170.4(5)
C8 C9 C10 C11 49.9(6)
C7 O9 C11 C12 -174.9(5)
C7 O9 C11 C10 62.3(6)
O11 C10 C11 O9 -174.1(4)
C9 C10 C11 O9 -55.8(6)
O11 C10 C11 C12 68.0(6)
C9 C10 C11 C12 -173.8(5)
O9 C11 C12 O10 -70.7(7)
C10 C11 C12 O10 48.8(8)
C10 O11 C13 O14 99.7(5)
C10 O11 C13 C14 -139.2(5)
C17 O14 C13 O11 60.4(6)
C17 O14 C13 C14 -61.6(6)
O11 C13 C14 O12 63.9(6)
O14 C13 C14 O12 -173.2(4)
O11 C13 C14 C15 -61.6(5)
O14 C13 C14 C15 61.3(6)
O12 C14 C15 O13 55.8(7)
C13 C14 C15 O13 179.9(4)
O12 C14 C15 C16 178.3(5)
C13 C14 C15 C16 -57.7(6)
C19 O16 C16 C15 126.4(5)
C19 O16 C16 C17 -111.9(5)
O13 C15 C16 O16 -64.4(6)
C14 C15 C16 O16 173.7(4)
O13 C15 C16 C17 174.5(5)
C14 C15 C16 C17 52.6(6)
C13 O14 C17 C16 56.3(6)
C13 O14 C17 C18 175.2(5)
O16 C16 C17 O14 -169.7(4)
C15 C16 C17 O14 -51.1(6)
O16 C16 C17 C18 74.7(6)
C15 C16 C17 C18 -166.6(5)
O14 C17 C18 O15 71.9(6)
C16 C17 C18 O15 -168.3(5)
C23 O19 C19 O16 65.2(6)
C23 O19 C19 C20 -57.0(6)
C16 O16 C19 O19 106.8(5)
C16 O16 C19 C20 -130.0(5)
O19 C19 C20 O17 176.2(5)
O16 C19 C20 O17 53.7(7)
O19 C19 C20 C21 52.7(7)
O16 C19 C20 C21 -69.8(6)
O17 C20 C21 O18 65.0(7)
C19 C20 C21 O18 -171.1(5)
O17 C20 C21 C22 -175.1(5)
C19 C20 C21 C22 -51.2(7)
C25 O21 C22 C23 -108.1(5)
C25 O21 C22 C21 130.8(5)
O18 C21 C22 O21 -65.1(6)
C20 C21 C22 O21 173.6(5)
O18 C21 C22 C23 173.7(5)
C20 C21 C22 C23 52.5(6)
C19 O19 C23 C22 58.2(6)
C19 O19 C23 C24 -177.0(4)
O21 C22 C23 O19 -173.8(4)
C21 C22 C23 O19 -54.5(6)
O21 C22 C23 C24 66.5(6)
C21 C22 C23 C24 -174.3(5)
O19 C23 C24 O20 -61.4(6)
C22 C23 C24 O20 60.3(6)
C22 O21 C25 O24 111.6(5)
C22 O21 C25 C26 -126.9(5)
C29 O24 C25 O21 59.4(6)
C29 O24 C25 C26 -61.3(6)
O21 C25 C26 O22 60.4(6)
O24 C25 C26 O22 -178.1(5)
O21 C25 C26 C27 -65.6(6)
O24 C25 C26 C27 55.9(6)
O22 C26 C27 O23 59.6(7)
C25 C26 C27 O23 -174.8(5)
O22 C26 C27 C28 -178.5(5)
C25 C26 C27 C28 -52.9(7)
C31 O26 C28 C27 119.4(6)
C31 O26 C28 C29 -120.0(5)
O23 C27 C28 O26 -66.2(6)
C26 C27 C28 O26 170.9(5)
O23 C27 C28 C29 174.8(5)
C26 C27 C28 C29 52.0(6)
C25 O24 C29 C30 -176.0(6)
C25 O24 C29 C28 59.0(6)
O26 C28 C29 O24 -172.1(4)
C27 C28 C29 O24 -53.5(6)
O26 C28 C29 C30 67.3(7)
C27 C28 C29 C30 -174.1(6)
O24 C29 C30 O25 -64.3(7)
C28 C29 C30 O25 57.1(8)
C35 O29 C31 O26 62.0(6)
C35 O29 C31 C32 -58.6(7)
C28 O26 C31 O29 100.3(6)
C28 O26 C31 C32 -136.3(5)
O29 C31 C32 O27 -179.9(5)
O26 C31 C32 O27 57.0(7)
O29 C31 C32 C33 55.4(7)
O26 C31 C32 C33 -67.7(7)
O27 C32 C33 O28 59.9(7)
C31 C32 C33 O28 -175.2(5)
O27 C32 C33 C34 -179.7(5)
C31 C32 C33 C34 -54.8(6)
C37 O31 C34 C33 134.7(5)
C37 O31 C34 C35 -106.7(6)
O28 C33 C34 O31 -63.0(6)
C32 C33 C34 O31 175.5(4)
O28 C33 C34 C35 177.8(5)
C32 C33 C34 C35 56.3(6)
C31 O29 C35 C36 -176.4(5)
C31 O29 C35 C34 58.4(6)
O31 C34 C35 O29 -172.6(4)
C33 C34 C35 O29 -56.8(6)
O31 C34 C35 C36 66.5(7)
C33 C34 C35 C36 -177.6(6)
O29 C35 C36 O30 -56.2(7)
C34 C35 C36 O30 65.7(8)
C41 O34 C37 O31 57.9(6)
C41 O34 C37 C38 -61.4(7)
C34 O31 C37 O34 113.8(5)
C34 O31 C37 C38 -125.9(5)
O34 C37 C38 O32 179.6(5)
O31 C37 C38 O32 59.5(6)
O34 C37 C38 C39 56.3(7)
O31 C37 C38 C39 -63.8(7)
O32 C38 C39 O33 62.6(7)
C37 C38 C39 O33 -175.5(5)
O32 C38 C39 C40 -174.2(5)
C37 C38 C39 C40 -52.3(7)
C1 O1 C40 C41 -112.9(5)
C1 O1 C40 C39 126.3(5)
O33 C39 C40 O1 -64.6(6)
C38 C39 C40 O1 172.1(4)
O33 C39 C40 C41 175.9(5)
C38 C39 C40 C41 52.6(6)
C37 O34 C41 C40 60.4(7)
C37 O34 C41 C42 -176.8(6)
O1 C40 C41 O34 -172.4(4)
C39 C40 C41 O34 -54.7(6)
O1 C40 C41 C42 68.1(7)
C39 C40 C41 C42 -174.2(6)
O34 C41 C42 O35' -65.8(12)
C40 C41 C42 O35' 54.5(12)
O34 C41 C42 O35 75.2(9)
C40 C41 C42 O35 -164.6(7)
C47 N1 C43 C44 0.8(12)
N1 C43 C44 C45 -1.8(13)
C43 C44 C45 C46 2.9(10)
C43 C44 C45 C52 178.5(6)
C44 C45 C46 C51 175.5(6)
C52 C45 C46 C51 -0.3(8)
C44 C45 C46 C47 -3.1(8)
C52 C45 C46 C47 -178.9(5)
C43 N1 C47 C48 -177.4(7)
C43 N1 C47 C46 -1.0(11)
C51 C46 C47 N1 -176.4(6)
C45 C46 C47 N1 2.3(9)
C51 C46 C47 C48 -0.1(9)
C45 C46 C47 C48 178.5(6)
N1 C47 C48 C49 177.6(8)
C46 C47 C48 C49 1.1(11)
C47 C48 C49 C50 -2.3(13)
C62 O37 C50 C49 175.7(8)
C62 O37 C50 C51 -5.7(11)
C48 C49 C50 O37 -178.9(8)
C48 C49 C50 C51 2.5(12)
C47 C46 C51 C50 0.3(9)
C45 C46 C51 C50 -178.3(6)
O37 C50 C51 C46 -180.0(6)
C49 C50 C51 C46 -1.5(10)
C44 C45 C52 O36 -99.5(7)
C46 C45 C52 O36 76.0(7)
C44 C45 C52 C53 23.5(8)
C46 C45 C52 C53 -161.0(5)
C57 N2 C53 C52 75.5(6)
C58 N2 C53 C52 -167.0(5)
C57 N2 C53 C54 -49.1(6)
C58 N2 C53 C54 68.3(6)
O36 C52 C53 N2 -170.5(5)
C45 C52 C53 N2 66.9(7)
O36 C52 C53 C54 -47.5(7)
C45 C52 C53 C54 -170.0(5)
N2 C53 C54 C55 -13.8(7)
C52 C53 C54 C55 -138.2(5)
C53 C54 C55 C56 67.2(6)
C53 C54 C55 C59 -50.1(6)
C54 C55 C56 C57 -53.9(7)
C59 C55 C56 C57 65.7(6)
C58 N2 C57 C56 -54.3(6)
C53 N2 C57 C56 63.1(6)
C55 C56 C57 N2 -8.8(7)
C57 N2 C58 C59 63.6(6)
C53 N2 C58 C59 -56.5(6)
N2 C58 C59 C60 119.3(6)
N2 C58 C59 C55 -7.0(7)
C56 C55 C59 C60 177.6(6)
C54 C55 C59 C60 -63.9(7)
C56 C55 C59 C58 -56.8(6)
C54 C55 C59 C58 61.7(6)
C58 C59 C60 C61 121.4(9)
C55 C59 C60 C61 -116.1(9)
O63 O52 O61 O66 74(3)
O61 O52 O63 O54 -65(6)
O66 O61 O63 O52 -120(3)
O52 O61 O63 O54 140(4)
O66 O61 O63 O54 20(4)
O52 O61 O66 O57 84(13)
O63 O61 O66 O57 130(12)
